data_7246587
loop_
_publ_author_name
'Rai, Sunil K.'
'Tothadi, Srinu'
'Arhangelskis, Mihails'
'George, Christy P.'
'Gonnade, Rajesh G.'
'Nangia, Ashwini K.'

_publ_section_title
;
 Polymorph II of hydroxyurea 150 years after its first synthesis
;
_journal_issue 18
_journal_name_full CrystEngComm
_journal_page_first 2712
_journal_page_last 2716
_journal_paper_doi 10.1039/D3CE00163F
_journal_volume 25
_journal_year 2023
_chemical_formula_moiety 'C H4 N2 O2'
_chemical_formula_sum 'C H4 N2 O2'
_chemical_formula_weight 76.06
_space_group_crystal_system tetragonal
_space_group_IT_number 88
_space_group_name_Hall '-I 4ad'
_space_group_name_H-M_alt 'I 41/a :2'
_atom_sites_solution_hydrogens difmap
_audit_creation_method SHELXL-2018/1
_audit_update_record
;
2019-04-21 deposited with the CCDC.	2023-04-11 downloaded from the CCDC.
;
_cell_angle_alpha 90
_cell_angle_beta 90
_cell_angle_gamma 90
_cell_formula_units_Z 16
_cell_length_a 9.1970(4)
_cell_length_b 9.1970(4)
_cell_length_c 14.6568(7)
_cell_measurement_reflns_used 9947
_cell_measurement_temperature 100(2)
_cell_measurement_theta_max 30.50
_cell_measurement_theta_min 2.61
_cell_volume 1239.74(10)
_computing_structure_refinement 'SHELXL-2018/1 (Sheldrick, 2018)'
_computing_structure_solution 'SHELXT 2014/5 (Sheldrick, 2014)'
_diffrn_ambient_temperature 100(2)
_diffrn_measured_fraction_theta_full 0.940
_diffrn_measured_fraction_theta_max 0.961
_diffrn_measurement_device_type 'Bruker APEX-II CCD'
_diffrn_measurement_method '\f and \w scans'
_diffrn_radiation_type MoK\a
_diffrn_radiation_wavelength 0.71073
_diffrn_reflns_av_R_equivalents 0.0260
_diffrn_reflns_av_unetI/netI 0.0090
_diffrn_reflns_Laue_measured_fraction_full 0.940
_diffrn_reflns_Laue_measured_fraction_max 0.961
_diffrn_reflns_limit_h_max 13
_diffrn_reflns_limit_h_min -12
_diffrn_reflns_limit_k_max 13
_diffrn_reflns_limit_k_min -13
_diffrn_reflns_limit_l_max 20
_diffrn_reflns_limit_l_min -20
_diffrn_reflns_number 21541
_diffrn_reflns_point_group_measured_fraction_full 0.940
_diffrn_reflns_point_group_measured_fraction_max 0.961
_diffrn_reflns_theta_full 25.242
_diffrn_reflns_theta_max 30.516
_diffrn_reflns_theta_min 2.615
_exptl_absorpt_coefficient_mu 0.153
_exptl_absorpt_correction_type multi-scan
_exptl_absorpt_process_details 'sadabs (bruker, 2006)'
_exptl_crystal_colour white
_exptl_crystal_density_diffrn 1.630
_exptl_crystal_description Plate
_exptl_crystal_F_000 640
_exptl_crystal_size_max 0.4
_exptl_crystal_size_mid 0.3
_exptl_crystal_size_min 0.2
_exptl_transmission_factor_max 0.970
_exptl_transmission_factor_min 0.946
_refine_diff_density_max 0.393
_refine_diff_density_min -0.266
_refine_diff_density_rms 0.082
_refine_ls_extinction_method none
_refine_ls_goodness_of_fit_ref 1.252
_refine_ls_hydrogen_treatment refall
_refine_ls_matrix_type full
_refine_ls_number_parameters 62
_refine_ls_number_reflns 911
_refine_ls_number_restraints 0
_refine_ls_restrained_S_all 1.252
_refine_ls_R_factor_all 0.0353
_refine_ls_R_factor_gt 0.0321
_refine_ls_shift/su_max 0.000
_refine_ls_shift/su_mean 0.000
_refine_ls_structure_factor_coef Fsqd
_refine_ls_weighting_details 'w=1/[\s^2^(Fo^2^)+(0.0666P)^2^+0.6334P] where P=(Fo^2^+2Fc^2^)/3'
_refine_ls_weighting_scheme calc
_refine_ls_wR_factor_gt 0.0988
_refine_ls_wR_factor_ref 0.1201
_reflns_Friedel_coverage 0.000
_reflns_number_gt 887
_reflns_number_total 911
_reflns_threshold_expression 'I > 2\s(I)'
_cod_data_source_file d3ce00163f2.cif
_cod_data_source_block HU_Form_II
_cod_depositor_comments 'Adding full bibliography for 7246587--7246588.cif.'
_cod_original_cell_volume 1239.74(12)
_cod_original_sg_symbol_H-M 'I 41/a'
_cod_database_code 7246587
_shelx_shelxl_version_number 2018/1
_shelx_space_group_comment
;
The symmetry employed for this shelxl refinement is uniquely defined
by the following loop, which should always be used as a source of
symmetry information in preference to the above space-group names.
They are only intended as comments.
;

loop_
_space_group_symop_operation_xyz
'x, y, z'
'-x+1/2, -y, z+1/2'
'-y+3/4, x+1/4, z+1/4'
'y+3/4, -x+3/4, z+3/4'
'x+1/2, y+1/2, z+1/2'
'-x+1, -y+1/2, z+1'
'-y+5/4, x+3/4, z+3/4'
'y+5/4, -x+5/4, z+5/4'
'-x, -y, -z'
'x-1/2, y, -z-1/2'
'y-3/4, -x-1/4, -z-1/4'
'-y-3/4, x-3/4, -z-3/4'
'-x+1/2, -y+1/2, -z+1/2'
'x, y+1/2, -z'
'y-1/4, -x+1/4, -z+1/4'
'-y-1/4, x-1/4, -z-1/4'

loop_
_atom_site_label
_atom_site_type_symbol
_atom_site_fract_x
_atom_site_fract_y
_atom_site_fract_z
_atom_site_U_iso_or_equiv
_atom_site_adp_type
_atom_site_occupancy
_atom_site_site_symmetry_order
_atom_site_calc_flag
_atom_site_refinement_flags_posn
_atom_site_refinement_flags_adp
_atom_site_refinement_flags_occupancy
_atom_site_disorder_assembly
_atom_site_disorder_group
O2 O 0.70351(8) 0.77669(8) 0.40773(5) 0.0157(2) Uani 1 1 d . . . . .
N1 N 0.70901(10) 0.80804(10) 0.55958(6) 0.0192(3) Uani 1 1 d . . . . .
N2 N 0.85313(10) 0.63341(9) 0.49368(6) 0.0166(2) Uani 1 1 d . . . . .
C1 C 0.75437(10) 0.73852(9) 0.48415(7) 0.0121(2) Uani 1 1 d . . . . .
O1 O 0.76080(9) 0.76450(8) 0.64430(5) 0.0171(2) Uani 1 1 d . . . . .
H1 H 0.837(2) 0.827(2) 0.6532(12) 0.035(5) Uiso 1 1 d . . . . .
H4 H 0.8903(17) 0.5888(17) 0.4419(11) 0.022(4) Uiso 1 1 d . . . . .
H2 H 0.643(2) 0.867(2) 0.5584(14) 0.037(5) Uiso 1 1 d . . . . .
H3 H 0.8934(18) 0.6123(19) 0.5454(12) 0.027(4) Uiso 1 1 d . . . . .

loop_
_atom_site_aniso_label
_atom_site_aniso_U_11
_atom_site_aniso_U_22
_atom_site_aniso_U_33
_atom_site_aniso_U_23
_atom_site_aniso_U_13
_atom_site_aniso_U_12
O2 0.0183(4) 0.0181(4) 0.0107(4) 0.0001(2) -0.0027(2) 0.0005(2)
N1 0.0260(5) 0.0211(4) 0.0105(4) -0.0022(3) -0.0021(3) 0.0081(3)
N2 0.0208(4) 0.0174(4) 0.0114(4) -0.0010(3) -0.0014(3) 0.0046(3)
C1 0.0134(4) 0.0120(4) 0.0109(4) -0.0001(3) -0.0002(3) -0.0032(3)
O1 0.0223(4) 0.0199(4) 0.0091(4) 0.0009(2) -0.0023(2) -0.0026(3)

loop_
_atom_type_symbol
_atom_type_description
_atom_type_scat_dispersion_real
_atom_type_scat_dispersion_imag
_atom_type_scat_source
C C 0.0033 0.0016 'International Tables Vol C Tables 4.2.6.8 and 6.1.1.4'
H H 0.0000 0.0000 'International Tables Vol C Tables 4.2.6.8 and 6.1.1.4'
N N 0.0061 0.0033 'International Tables Vol C Tables 4.2.6.8 and 6.1.1.4'
O O 0.0106 0.0060 'International Tables Vol C Tables 4.2.6.8 and 6.1.1.4'

loop_
_geom_angle_atom_site_label_1
_geom_angle_atom_site_label_2
_geom_angle_atom_site_label_3
_geom_angle
_geom_angle_site_symmetry_1
_geom_angle_site_symmetry_3
_geom_angle_publ_flag
C1 N1 O1 119.47(9) . . ?
C1 N1 H2 122.1(15) . . ?
O1 N1 H2 117.8(15) . . ?
C1 N2 H4 119.0(10) . . ?
C1 N2 H3 123.0(12) . . ?
H4 N2 H3 117.4(16) . . ?
O2 C1 N2 123.11(9) . . ?
O2 C1 N1 118.84(9) . . ?
N2 C1 N1 118.04(9) . . ?
N1 O1 H1 102.1(11) . . ?

loop_
_geom_bond_atom_site_label_1
_geom_bond_atom_site_label_2
_geom_bond_distance
_geom_bond_site_symmetry_2
_geom_bond_publ_flag
O2 C1 1.2636(12) . ?
N1 C1 1.3435(13) . ?
N1 O1 1.3890(11) . ?
N1 H2 0.82(2) . ?
N2 C1 1.3338(12) . ?
N2 H4 0.929(16) . ?
N2 H3 0.866(18) . ?
O1 H1 0.91(2) . ?
